data_7234025
loop_
_publ_author_name
'Wang, Jia-Yin'
'Shi, Yang'
'Tao, Dong-Liang'
'Bo, Qi-Bing'

_publ_section_title
;
 Series of 3D lanthanide MOFs derived from saddle-like alicyclic
 tetracarboxylate ligands: synthesis, characterization and
 structure--photoluminescence correlations
;
_journal_issue 43
_journal_name_full CrystEngComm
_journal_page_first 6591
_journal_paper_doi 10.1039/C9CE01337G
_journal_volume 21
_journal_year 2019
_chemical_formula_moiety 'C12 H8 O13 Yb2'
_chemical_formula_sum 'C12 H8 O13 Yb2'
_chemical_formula_weight 706.26
_space_group_crystal_system monoclinic
_space_group_IT_number 15
_space_group_name_Hall '-C 2yc'
_space_group_name_H-M_alt 'C 1 2/c 1'
_symmetry_space_group_name_Hall '-C 2yc'
_symmetry_space_group_name_H-M 'C 1 2/c 1'
_atom_sites_solution_hydrogens mixed
_atom_sites_solution_primary direct
_audit_creation_date 2018-09-26
_audit_creation_method
;
Olex2 1.2-alpha
(compiled 2016.11.07 svn.r3352 for OlexSys, GUI svn.r5261)
;
_audit_update_record
;
2019-08-19 deposited with the CCDC.    2019-09-20 downloaded from the CCDC.
;
_cell_angle_alpha 90
_cell_angle_beta 97.967(4)
_cell_angle_gamma 90
_cell_formula_units_Z 8
_cell_length_a 16.2968(7)
_cell_length_b 10.8916(5)
_cell_length_c 17.3658(7)
_cell_measurement_reflns_used 5954
_cell_measurement_temperature 293(2)
_cell_measurement_theta_max 28.8860
_cell_measurement_theta_min 3.8890
_cell_volume 3052.6(2)
_computing_cell_refinement
;
CrysAlisPro, Agilent Technologies,
Version 1.171.37.35 (release 13-08-2014 CrysAlis171 .NET)
(compiled Aug 13 2014,18:06:01)
;
_computing_data_collection
;
CrysAlisPro, Agilent Technologies,
Version 1.171.37.35 (release 13-08-2014 CrysAlis171 .NET)
(compiled Aug 13 2014,18:06:01)
;
_computing_data_reduction
;
CrysAlisPro, Agilent Technologies,
Version 1.171.37.35 (release 13-08-2014 CrysAlis171 .NET)
(compiled Aug 13 2014,18:06:01)
;
_computing_molecular_graphics 'Olex2 (Dolomanov et al., 2009)'
_computing_publication_material 'Olex2 (Dolomanov et al., 2009)'
_computing_structure_refinement 'ShelXL (Sheldrick, 2015)'
_computing_structure_solution 'SIR2004 (Burla et al., 2007)'
_diffrn_ambient_temperature 293.15
_diffrn_detector 'CCD plate'
_diffrn_detector_area_resol_mean 16.0355
_diffrn_detector_type Eos
_diffrn_measured_fraction_theta_full 0.997
_diffrn_measured_fraction_theta_max 0.998
_diffrn_measurement_details
;
#__ type_ start__ end____ width___ exp.time_
  1 omega  -53.00   85.00   1.0000    3.5000
omega____ theta____ kappa____ phi______ frames
    -       15.8569    0.0000  -60.0000 138

#__ type_ start__ end____ width___ exp.time_
  2 omega  -51.00   33.00   1.0000    3.5000
omega____ theta____ kappa____ phi______ frames
    -       15.8569  -57.0000  -90.0000 84

#__ type_ start__ end____ width___ exp.time_
  3 omega  -25.00   22.00   1.0000    3.5000
omega____ theta____ kappa____ phi______ frames
    -      -16.9507  -99.0000 -120.0000 47

#__ type_ start__ end____ width___ exp.time_
  4 omega  -46.00   54.00   1.0000    3.5000
omega____ theta____ kappa____ phi______ frames
    -      -16.9507   19.0000 -180.0000 100

#__ type_ start__ end____ width___ exp.time_
  5 omega  -25.00   55.00   1.0000    3.5000
omega____ theta____ kappa____ phi______ frames
    -       15.8569  -99.0000 -150.0000 80

#__ type_ start__ end____ width___ exp.time_
  6 omega  -25.00   48.00   1.0000    3.5000
omega____ theta____ kappa____ phi______ frames
    -       15.8569  -99.0000   60.0000 73

#__ type_ start__ end____ width___ exp.time_
  7 omega   -1.00   83.00   1.0000    3.5000
omega____ theta____ kappa____ phi______ frames
    -       15.8569   57.0000   60.0000 84
;
_diffrn_measurement_device 'four-circle diffractometer'
_diffrn_measurement_device_type 'Xcalibur, Eos, Gemini'
_diffrn_measurement_method '\w scans'
_diffrn_orient_matrix_UB_11 0.0248512000
_diffrn_orient_matrix_UB_12 -0.0164916000
_diffrn_orient_matrix_UB_13 -0.0288210000
_diffrn_orient_matrix_UB_21 0.0341231000
_diffrn_orient_matrix_UB_22 0.0315289000
_diffrn_orient_matrix_UB_23 0.0208987000
_diffrn_orient_matrix_UB_31 0.0122361000
_diffrn_orient_matrix_UB_32 -0.0545910000
_diffrn_orient_matrix_UB_33 0.0207767000
_diffrn_radiation_monochromator graphite
_diffrn_radiation_probe x-ray
_diffrn_radiation_type MoK\a
_diffrn_radiation_wavelength 0.71073
_diffrn_reflns_av_R_equivalents 0.0482
_diffrn_reflns_av_unetI/netI 0.0319
_diffrn_reflns_Laue_measured_fraction_full 0.997
_diffrn_reflns_Laue_measured_fraction_max 0.998
_diffrn_reflns_limit_h_max 20
_diffrn_reflns_limit_h_min -20
_diffrn_reflns_limit_k_max 13
_diffrn_reflns_limit_k_min -13
_diffrn_reflns_limit_l_max 21
_diffrn_reflns_limit_l_min -21
_diffrn_reflns_number 18298
_diffrn_reflns_point_group_measured_fraction_full 0.997
_diffrn_reflns_point_group_measured_fraction_max 0.998
_diffrn_reflns_theta_full 25.242
_diffrn_reflns_theta_max 26.372
_diffrn_reflns_theta_min 3.142
_diffrn_source 'Enhance (Mo) X-ray Source'
_exptl_absorpt_coefficient_mu 12.256
_exptl_absorpt_correction_T_max 1.00000
_exptl_absorpt_correction_T_min 0.30111
_exptl_absorpt_correction_type multi-scan
_exptl_absorpt_process_details
;
CrysAlisPro, Agilent Technologies,
Version 1.171.37.35 (release 13-08-2014 CrysAlis171 .NET)
(compiled Aug 13 2014,18:06:01)
Empirical absorption correction using spherical harmonics,
 implemented in SCALE3 ABSPACK scaling algorithm.
;
_exptl_crystal_density_diffrn 3.073
_exptl_crystal_density_method 'not measured'
_exptl_crystal_description block
_exptl_crystal_F_000 2592
_exptl_crystal_size_max 0.42
_exptl_crystal_size_mid 0.16
_exptl_crystal_size_min 0.14
_refine_diff_density_max 1.108
_refine_diff_density_min -1.115
_refine_diff_density_rms 0.179
_refine_ls_extinction_method none
_refine_ls_goodness_of_fit_ref 1.099
_refine_ls_hydrogen_treatment constr
_refine_ls_matrix_type full
_refine_ls_number_parameters 245
_refine_ls_number_reflns 3123
_refine_ls_number_restraints 0
_refine_ls_restrained_S_all 1.099
_refine_ls_R_factor_all 0.0278
_refine_ls_R_factor_gt 0.0220
_refine_ls_shift/su_max 0.003
_refine_ls_shift/su_mean 0.000
_refine_ls_structure_factor_coef Fsqd
_refine_ls_weighting_details
;
 w=1/[\s^2^(Fo^2^)+(0.0197P)^2^+2.7403P]
 where P=(Fo^2^+2Fc^2^)/3
;
_refine_ls_weighting_scheme calc
_refine_ls_wR_factor_gt 0.0482
_refine_ls_wR_factor_ref 0.0507
_reflns_Friedel_coverage 0.000
_reflns_number_gt 2771
_reflns_number_total 3123
_reflns_threshold_expression 'I > 2\s(I)'
_cod_data_source_file c9ce01337g2.cif
_cod_data_source_block Yb-Yb
_cod_depositor_comments 'Adding full bibliography for 7234018--7234025.cif.'
_cod_database_code 7234025
_shelxl_version_number 2013-2
_chemical_oxdiff_formula 'C H O Yb'
_shelx_space_group_comment
;
The symmetry employed for this shelxl refinement is uniquely defined
by the following loop, which should always be used as a source of
symmetry information in preference to the above space-group names.
They are only intended as comments.
;
_shelx_estimated_absorpt_t_max 0.279
_shelx_estimated_absorpt_t_min 0.079
_reflns_odcompleteness_completeness 99.73
_reflns_odcompleteness_iscentric 1
_reflns_odcompleteness_theta 26.32
_olex2_refinement_description
;
1. Fixed Uiso
 At 1.2 times of:
  All C(H) groups
 At 1.5 times of:
  All O(H,H) groups
2.a Rotating group:
 O13(H13A,H13B)
2.b Ternary CH refined with riding coordinates:
 C7(H7), C3(H3), C5(H5), C2(H2), C11(H11), C10(H10)
;
_olex2_date_sample_data_collection 2010-05-16
_olex2_submission_special_instructions 'No special instructions were received'

loop_
_space_group_symop_operation_xyz
'x, y, z'
'-x, y, -z+1/2'
'x+1/2, y+1/2, z'
'-x+1/2, y+1/2, -z+1/2'
'-x, -y, -z'
'x, -y, z-1/2'
'-x+1/2, -y+1/2, -z'
'x+1/2, -y+1/2, z-1/2'

loop_
_atom_site_label
_atom_site_type_symbol
_atom_site_fract_x
_atom_site_fract_y
_atom_site_fract_z
_atom_site_U_iso_or_equiv
_atom_site_adp_type
_atom_site_occupancy
_atom_site_site_symmetry_order
_atom_site_calc_flag
_atom_site_refinement_flags_posn
Yb2 Yb 0.49958(2) 0.19616(2) 1.06978(2) 0.00997(7) Uani 1 1 d .
Yb1 Yb 0.71373(2) 0.49476(2) 0.72478(2) 0.01283(7) Uani 1 1 d .
O13 O 0.5658(2) 0.2101(3) 1.19575(19) 0.0213(8) Uani 1 1 d .
H13A H 0.5700 0.2862 1.2106 0.032 Uiso 1 1 d GR
H13B H 0.6152 0.1792 1.1989 0.032 Uiso 1 1 d GR
O7 O 0.8755(2) 0.6032(3) 0.44058(19) 0.0196(8) Uani 1 1 d .
O8 O 0.8090(2) 0.5486(3) 0.32536(19) 0.0202(8) Uani 1 1 d .
O3 O 0.6284(2) 0.5583(4) 0.62668(19) 0.0258(9) Uani 1 1 d .
O4 O 0.5744(2) 0.6507(3) 0.5179(2) 0.0223(8) Uani 1 1 d .
O10 O 0.7133(2) 0.1644(3) 0.7863(2) 0.0292(9) Uani 1 1 d .
O11 O 0.5211(2) -0.0061(3) 0.8855(2) 0.0211(8) Uani 1 1 d .
O5 O 0.5505(2) 0.3700(3) 0.3857(2) 0.0199(8) Uani 1 1 d .
O2 O 0.8585(2) 0.3259(3) 0.5569(2) 0.0203(8) Uani 1 1 d .
O6 O 0.6327(2) 0.4086(3) 0.29730(19) 0.0200(8) Uani 1 1 d .
O1 O 0.7871(2) 0.3910(3) 0.64905(19) 0.0223(8) Uani 1 1 d .
O9 O 0.6415(2) 0.3308(3) 0.7482(2) 0.0260(9) Uani 1 1 d .
O12 O 0.4749(2) 0.1579(3) 0.94265(18) 0.0184(8) Uani 1 1 d .
C4 C 0.8201(3) 0.5460(5) 0.4001(3) 0.0166(11) Uani 1 1 d .
C8 C 0.6169(3) 0.5697(5) 0.5533(3) 0.0159(11) Uani 1 1 d .
C7 C 0.6625(3) 0.4776(5) 0.5095(3) 0.0131(10) Uani 1 1 d .
H7 H 0.6434 0.3941 0.5186 0.016 Uiso 1 1 calc R
C12 C 0.5002(3) 0.1038(5) 0.8861(3) 0.0140(10) Uani 1 1 d .
C3 C 0.7616(3) 0.4660(5) 0.4380(3) 0.0151(11) Uani 1 1 d .
H3 H 0.7706 0.3793 0.4265 0.018 Uiso 1 1 calc R
C5 C 0.6666(3) 0.4976(4) 0.4223(3) 0.0116(10) Uani 1 1 d .
H5 H 0.6585 0.5846 0.4089 0.014 Uiso 1 1 calc R
C9 C 0.6462(3) 0.2180(4) 0.7638(3) 0.0138(11) Uani 1 1 d .
C2 C 0.7594(3) 0.4840(5) 0.5255(3) 0.0146(11) Uani 1 1 d .
H2 H 0.7770 0.5675 0.5408 0.017 Uiso 1 1 calc R
C11 C 0.5019(3) 0.1782(5) 0.8123(3) 0.0137(10) Uani 1 1 d .
H11 H 0.5023 0.2664 0.8236 0.016 Uiso 1 1 calc R
C10 C 0.5665(3) 0.1467(4) 0.7566(3) 0.0128(10) Uani 1 1 d .
H10 H 0.5779 0.0583 0.7578 0.015 Uiso 1 1 calc R
C6 C 0.6127(3) 0.4187(4) 0.3652(3) 0.0132(10) Uani 1 1 d .
C1 C 0.8050(3) 0.3931(4) 0.5806(3) 0.0132(10) Uani 1 1 d .

loop_
_atom_site_aniso_label
_atom_site_aniso_U_11
_atom_site_aniso_U_22
_atom_site_aniso_U_33
_atom_site_aniso_U_23
_atom_site_aniso_U_13
_atom_site_aniso_U_12
Yb2 0.00993(11) 0.01025(12) 0.01034(11) 0.00061(8) 0.00359(8) 0.00065(8)
Yb1 0.01152(12) 0.01411(13) 0.01302(12) 0.00179(8) 0.00229(9) 0.00020(8)
O13 0.027(2) 0.016(2) 0.0201(19) -0.0029(15) -0.0004(16) 0.0047(16)
O7 0.0145(19) 0.028(2) 0.0164(18) -0.0014(16) 0.0004(15) -0.0102(17)
O8 0.020(2) 0.030(2) 0.0108(17) -0.0003(15) -0.0002(15) -0.0082(17)
O3 0.021(2) 0.043(2) 0.0128(18) -0.0032(17) -0.0005(16) 0.0177(19)
O4 0.024(2) 0.021(2) 0.0245(19) 0.0015(16) 0.0124(17) 0.0142(17)
O10 0.016(2) 0.021(2) 0.050(3) -0.0073(19) 0.0017(18) 0.0053(17)
O11 0.028(2) 0.012(2) 0.025(2) 0.0065(15) 0.0106(17) -0.0008(16)
O5 0.0130(19) 0.019(2) 0.028(2) 0.0056(16) 0.0071(16) -0.0028(16)
O2 0.0144(19) 0.021(2) 0.0253(19) -0.0007(16) 0.0035(16) 0.0071(16)
O6 0.020(2) 0.024(2) 0.0169(18) -0.0063(15) 0.0071(15) -0.0103(16)
O1 0.023(2) 0.027(2) 0.0181(18) 0.0070(16) 0.0077(16) 0.0132(17)
O9 0.022(2) 0.015(2) 0.041(2) 0.0085(17) 0.0056(18) -0.0033(16)
O12 0.023(2) 0.022(2) 0.0100(16) -0.0052(15) 0.0007(15) -0.0001(16)
C4 0.010(3) 0.021(3) 0.020(3) 0.001(2) 0.006(2) 0.000(2)
C8 0.012(3) 0.018(3) 0.019(3) -0.002(2) 0.006(2) 0.002(2)
C7 0.010(3) 0.015(3) 0.015(2) 0.000(2) 0.003(2) 0.002(2)
C12 0.014(3) 0.014(3) 0.014(2) 0.002(2) 0.002(2) -0.003(2)
C3 0.011(3) 0.017(3) 0.019(3) -0.004(2) 0.005(2) -0.001(2)
C5 0.010(2) 0.011(3) 0.015(2) 0.0008(19) 0.005(2) -0.0017(19)
C9 0.016(3) 0.016(3) 0.010(2) -0.001(2) 0.004(2) 0.001(2)
C2 0.012(3) 0.019(3) 0.014(3) 0.000(2) 0.004(2) 0.001(2)
C11 0.013(3) 0.015(3) 0.014(2) -0.001(2) 0.003(2) -0.001(2)
C10 0.018(3) 0.006(2) 0.015(2) 0.0007(19) 0.004(2) -0.002(2)
C6 0.011(2) 0.009(2) 0.020(3) 0.003(2) 0.002(2) 0.003(2)
C1 0.011(2) 0.016(3) 0.013(2) 0.002(2) 0.0022(19) 0.000(2)

loop_
_atom_type_symbol
_atom_type_description
_atom_type_scat_dispersion_real
_atom_type_scat_dispersion_imag
_atom_type_scat_source
C C 0.0033 0.0016 'International Tables Vol C Tables 4.2.6.8 and 6.1.1.4'
H H 0.0000 0.0000 'International Tables Vol C Tables 4.2.6.8 and 6.1.1.4'
O O 0.0106 0.0060 'International Tables Vol C Tables 4.2.6.8 and 6.1.1.4'
Yb Yb -0.3850 5.5486 'International Tables Vol C Tables 4.2.6.8 and 6.1.1.4'

loop_
_geom_angle_atom_site_label_1
_geom_angle_atom_site_label_2
_geom_angle_atom_site_label_3
_geom_angle
_geom_angle_site_symmetry_1
_geom_angle_site_symmetry_3
O13 Yb2 H13A 17.3 . .
O13 Yb2 H13B 17.4 . .
O13 Yb2 O4 96.84(13) . 6_566
H13A Yb2 H13B 29.9 . .
O7 Yb2 O13 78.49(12) 4_646 .
O7 Yb2 H13A 87.8 4_646 .
O7 Yb2 H13B 61.1 4_646 .
O7 Yb2 O4 76.60(13) 4_646 6_566
O4 Yb2 H13A 84.9 6_566 .
O4 Yb2 H13B 91.6 6_566 .
O11 Yb2 O13 78.79(13) 5_657 .
O11 Yb2 H13A 94.9 5_657 .
O11 Yb2 H13B 76.9 5_657 .
O11 Yb2 O7 78.40(13) 5_657 4_646
O11 Yb2 O4 154.99(14) 5_657 6_566
O11 Yb2 O2 75.02(13) 5_657 8_456
O5 Yb2 O13 76.26(12) 2_656 .
O5 Yb2 H13A 61.1 2_656 .
O5 Yb2 H13B 91.0 2_656 .
O5 Yb2 O7 140.05(13) 2_656 4_646
O5 Yb2 O4 76.26(13) 2_656 6_566
O5 Yb2 O11 125.33(13) 2_656 5_657
O5 Yb2 O2 73.35(13) 2_656 8_456
O2 Yb2 O13 115.51(13) 8_456 .
O2 Yb2 H13A 114.6 8_456 .
O2 Yb2 H13B 130.0 8_456 .
O2 Yb2 O7 146.32(13) 8_456 4_646
O2 Yb2 O4 127.68(13) 8_456 6_566
O12 Yb2 O13 161.60(14) . .
O12 Yb2 H13A 161.6 . .
O12 Yb2 H13B 144.2 . .
O12 Yb2 O7 83.16(12) . 4_646
O12 Yb2 O4 77.42(13) . 6_566
O12 Yb2 O11 98.92(13) . 5_657
O12 Yb2 O5 118.36(13) . 2_656
O12 Yb2 O2 80.94(13) . 8_456
O3 Yb1 O8 173.04(14) . 6_566
O3 Yb1 O10 87.64(15) . 4_656
O3 Yb1 O6 85.80(13) . 6_566
O3 Yb1 O1 92.09(13) . .
O3 Yb1 O9 95.92(15) . .
O10 Yb1 O8 85.45(14) 4_656 6_566
O6 Yb1 O8 93.50(12) 6_566 6_566
O6 Yb1 O10 91.28(14) 6_566 4_656
O1 Yb1 O8 88.99(13) . 6_566
O1 Yb1 O10 91.93(15) . 4_656
O1 Yb1 O6 176.09(14) . 6_566
O1 Yb1 O9 92.44(14) . .
O9 Yb1 O8 90.91(14) . 6_566
O9 Yb1 O10 174.26(14) . 4_656
O9 Yb1 O6 84.51(14) . 6_566
Yb2 O13 H13A 110.6 . .
Yb2 O13 H13B 110.0 . .
H13A O13 H13B 108.4 . .
C4 O7 Yb2 139.7(3) . 4_656
C4 O8 Yb1 140.7(3) . 6_565
C8 O3 Yb1 144.5(3) . .
C8 O4 Yb2 127.6(3) . 6_565
C9 O10 Yb1 144.6(3) . 4_646
C12 O11 Yb2 145.7(3) . 5_657
C6 O5 Yb2 144.3(3) . 2_656
C1 O2 Yb2 139.9(3) . 8
C6 O6 Yb1 137.5(3) . 6_565
C1 O1 Yb1 140.1(3) . .
C9 O9 Yb1 144.2(4) . .
C12 O12 Yb2 145.5(3) . .
O7 C4 O8 123.6(5) . .
O7 C4 C3 120.1(4) . .
O8 C4 C3 116.3(4) . .
O3 C8 C7 115.1(4) . .
O4 C8 O3 124.5(5) . .
O4 C8 C7 120.4(4) . .
C8 C7 H7 110.3 . .
C8 C7 C5 119.4(4) . .
C8 C7 C2 115.8(4) . .
C5 C7 H7 110.3 . .
C5 C7 C2 89.3(4) . .
C2 C7 H7 110.3 . .
O11 C12 O12 125.1(4) . .
O11 C12 C11 117.9(4) . .
O12 C12 C11 117.0(4) . .
C4 C3 H3 110.3 . .
C4 C3 C5 117.7(4) . .
C4 C3 C2 117.4(4) . .
C5 C3 H3 110.3 . .
C2 C3 H3 110.3 . .
C2 C3 C5 89.2(4) . .
C7 C5 C3 88.6(4) . .
C7 C5 H5 110.4 . .
C3 C5 H5 110.4 . .
C6 C5 C7 117.9(4) . .
C6 C5 C3 117.4(4) . .
C6 C5 H5 110.4 . .
O10 C9 O9 123.1(5) . .
O10 C9 C10 119.4(4) . .
O9 C9 C10 117.4(4) . .
C7 C2 H2 109.9 . .
C3 C2 C7 88.9(4) . .
C3 C2 H2 109.9 . .
C1 C2 C7 118.8(4) . .
C1 C2 C3 118.0(4) . .
C1 C2 H2 109.9 . .
C12 C11 H11 110.7 . .
C12 C11 C10 115.8(4) . 2_656
C12 C11 C10 119.8(4) . .
C10 C11 H11 110.7 2_656 .
C10 C11 H11 110.7 . .
C10 C11 C10 87.0(4) 2_656 .
C9 C10 C11 118.9(4) . .
C9 C10 C11 117.9(4) . 2_656
C9 C10 H10 110.2 . .
C11 C10 C11 87.4(4) 2_656 .
C11 C10 H10 110.2 2_656 .
C11 C10 H10 110.2 . .
O5 C6 O6 123.7(5) . .
O5 C6 C5 118.8(4) . .
O6 C6 C5 117.4(4) . .
O2 C1 O1 124.2(4) . .
O2 C1 C2 118.8(4) . .
O1 C1 C2 117.0(4) . .

loop_
_geom_bond_atom_site_label_1
_geom_bond_atom_site_label_2
_geom_bond_distance
_geom_bond_site_symmetry_2
Yb2 O13 2.306(3) .
Yb2 H13A 2.7358 .
Yb2 H13B 2.7283 .
Yb2 O7 2.303(3) 4_646
Yb2 O4 2.320(3) 6_566
Yb2 O11 2.253(3) 5_657
Yb2 O5 2.242(3) 2_656
Yb2 O2 2.291(4) 8_456
Yb2 O12 2.228(3) .
Yb1 O8 2.221(3) 6_566
Yb1 O3 2.158(3) .
Yb1 O10 2.220(4) 4_656
Yb1 O6 2.214(3) 6_566
Yb1 O1 2.207(3) .
Yb1 O9 2.208(4) .
O13 H13A 0.8685 .
O13 H13B 0.8679 .
O7 Yb2 2.303(3) 4_656
O7 C4 1.233(6) .
O8 Yb1 2.221(3) 6_565
O8 C4 1.287(6) .
O3 C8 1.269(6) .
O4 Yb2 2.320(3) 6_565
O4 C8 1.232(6) .
O10 Yb1 2.220(4) 4_646
O10 C9 1.254(6) .
O11 Yb2 2.253(3) 5_657
O11 C12 1.246(6) .
O5 Yb2 2.242(3) 2_656
O5 C6 1.238(6) .
O2 Yb2 2.291(3) 8
O2 C1 1.252(6) .
O6 Yb1 2.214(3) 6_565
O6 C6 1.271(6) .
O1 C1 1.262(5) .
O9 C9 1.258(6) .
O12 C12 1.263(6) .
C4 C3 1.507(7) .
C8 C7 1.514(7) .
C7 H7 0.9800 .
C7 C5 1.541(7) .
C7 C2 1.567(7) .
C12 C11 1.520(6) .
C3 H3 0.9800 .
C3 C5 1.573(7) .
C3 C2 1.539(7) .
C5 H5 0.9800 .
C5 C6 1.501(7) .
C9 C10 1.504(7) .
C2 H2 0.9800 .
C2 C1 1.500(7) .
C11 H11 0.9800 .
C11 C10 1.556(7) 2_656
C11 C10 1.562(6) .
C10 C11 1.556(6) 2_656
C10 H10 0.9800 .

loop_
_geom_torsion_atom_site_label_1
_geom_torsion_atom_site_label_2
_geom_torsion_atom_site_label_3
_geom_torsion_atom_site_label_4
_geom_torsion
_geom_torsion_site_symmetry_1
_geom_torsion_site_symmetry_4
Yb2 O7 C4 O8 -19.1(9) 4_656 .
Yb2 O7 C4 C3 159.8(4) 4_656 .
Yb2 O4 C8 O3 -1.7(8) 6_565 .
Yb2 O4 C8 C7 -179.3(3) 6_565 .
Yb2 O11 C12 O12 31.0(9) 5_657 .
Yb2 O11 C12 C11 -146.5(4) 5_657 .
Yb2 O5 C6 O6 83.9(7) 2_656 .
Yb2 O5 C6 C5 -98.1(6) 2_656 .
Yb2 O2 C1 O1 -72.0(7) 8 .
Yb2 O2 C1 C2 106.9(5) 8 .
Yb2 O12 C12 O11 50.1(9) . .
Yb2 O12 C12 C11 -132.4(5) . .
Yb1 O8 C4 O7 -162.9(4) 6_565 .
Yb1 O8 C4 C3 18.1(8) 6_565 .
Yb1 O3 C8 O4 -151.0(5) . .
Yb1 O3 C8 C7 26.8(8) . .
Yb1 O10 C9 O9 -139.0(5) 4_646 .
Yb1 O10 C9 C10 42.6(8) 4_646 .
Yb1 O6 C6 O5 161.9(4) 6_565 .
Yb1 O6 C6 C5 -16.1(7) 6_565 .
Yb1 O1 C1 O2 171.0(4) . .
Yb1 O1 C1 C2 -7.9(8) . .
Yb1 O9 C9 O10 14.5(9) . .
Yb1 O9 C9 C10 -167.1(4) . .
O7 C4 C3 C5 119.8(5) . .
O7 C4 C3 C2 15.1(7) . .
O8 C4 C3 C5 -61.2(6) . .
O8 C4 C3 C2 -165.9(4) . .
O3 C8 C7 C5 -168.4(4) . .
O3 C8 C7 C2 -63.5(6) . .
O4 C8 C7 C5 9.5(7) . .
O4 C8 C7 C2 114.4(5) . .
O10 C9 C10 C11 113.6(5) . .
O10 C9 C10 C11 -142.8(5) . 2_656
O11 C12 C11 C10 -30.9(7) . .
O11 C12 C11 C10 71.3(6) . 2_656
O9 C9 C10 C11 38.7(6) . 2_656
O9 C9 C10 C11 -64.9(6) . .
O12 C12 C11 C10 -106.4(5) . 2_656
O12 C12 C11 C10 151.4(4) . .
C4 C3 C5 C7 -136.1(4) . .
C4 C3 C5 C6 103.0(5) . .
C4 C3 C2 C7 136.1(4) . .
C4 C3 C2 C1 -101.5(5) . .
C8 C7 C5 C3 134.5(4) . .
C8 C7 C5 C6 -105.0(5) . .
C8 C7 C2 C3 -138.0(4) . .
C8 C7 C2 C1 100.4(5) . .
C7 C5 C6 O5 22.2(6) . .
C7 C5 C6 O6 -159.7(4) . .
C7 C2 C1 O2 122.8(5) . .
C7 C2 C1 O1 -58.2(6) . .
C12 C11 C10 C9 -96.2(5) . .
C12 C11 C10 C11 143.1(4) . 2_656
C3 C5 C6 O5 126.2(5) . .
C3 C5 C6 O6 -55.7(6) . .
C3 C2 C1 O2 17.3(7) . .
C3 C2 C1 O1 -163.7(4) . .
C5 C7 C2 C3 -15.4(4) . .
C5 C7 C2 C1 -137.0(4) . .
C5 C3 C2 C7 15.0(4) . .
C5 C3 C2 C1 137.4(4) . .
C2 C7 C5 C3 15.0(4) . .
C2 C7 C5 C6 135.6(4) . .
C2 C3 C5 C7 -15.3(4) . .
C2 C3 C5 C6 -136.2(4) . .
C10 C11 C10 C9 145.6(4) 2_656 .
C10 C11 C10 C11 24.9(5) 2_656 2_656
